data_7025032
loop_
_publ_author_name
'Ma, Mengtao'
'Lu, Ruifeng'
'Pullarkat, Sumod A.'
'Deng, Weiqiao'
'Leung, Pak-Hing'

_publ_section_title
;
 Steric effects on the control of endo/exo-selectivity in the asymmetric
 cycloaddition reaction of 3,4-dimethyl-1-phenylarsole.
;
_journal_issue 23
_journal_name_full 'Dalton transactions (Cambridge, England : 2003)'
_journal_page_first 5453
_journal_page_last 5461
_journal_paper_doi 10.1039/b924613d
_journal_volume 39
_journal_year 2010
_chemical_absolute_configuration ad
_chemical_formula_moiety 'C27 H28 As I2 P Pd'
_chemical_formula_sum 'C27 H28 As I2 P Pd'
_chemical_formula_weight 818.58
_chemical_name_systematic
;
?
;
_space_group_IT_number 1
_symmetry_cell_setting triclinic
_symmetry_space_group_name_Hall 'P 1'
_symmetry_space_group_name_H-M 'P 1'
_atom_sites_solution_hydrogens geom
_atom_sites_solution_primary direct
_atom_sites_solution_secondary difmap
_audit_creation_method SHELXL-97
_cell_angle_alpha 100.727(4)
_cell_angle_beta 110.589(3)
_cell_angle_gamma 98.244(4)
_cell_formula_units_Z 1
_cell_length_a 9.0804(5)
_cell_length_b 9.1106(9)
_cell_length_c 9.3713(5)
_cell_measurement_reflns_used 9713
_cell_measurement_temperature 173(2)
_cell_measurement_theta_max 0.00
_cell_measurement_theta_min 0.00
_cell_volume 694.44(9)
_computing_cell_refinement 'Bruker SMART'
_computing_data_collection 'Bruker SMART'
_computing_data_reduction 'Bruker SAINT'
_computing_molecular_graphics 'Bruker SHELXTL'
_computing_publication_material 'Bruker SHELXTL'
_computing_structure_refinement 'SHELXL-97 (Sheldrick, 1997)'
_computing_structure_solution 'SHELXS-97 (Sheldrick, 1990)'
_diffrn_ambient_temperature 173(2)
_diffrn_measured_fraction_theta_full 0.967
_diffrn_measured_fraction_theta_max 0.967
_diffrn_measurement_device_type 'CCD area detector'
_diffrn_measurement_method 'phi and omega scans'
_diffrn_radiation_monochromator graphite
_diffrn_radiation_source 'fine-focus sealed tube'
_diffrn_radiation_type MoK\a
_diffrn_radiation_wavelength 0.71073
_diffrn_reflns_av_R_equivalents 0.0304
_diffrn_reflns_av_sigmaI/netI 0.0549
_diffrn_reflns_limit_h_max 12
_diffrn_reflns_limit_h_min -12
_diffrn_reflns_limit_k_max 12
_diffrn_reflns_limit_k_min -13
_diffrn_reflns_limit_l_max 13
_diffrn_reflns_limit_l_min -13
_diffrn_reflns_number 15286
_diffrn_reflns_theta_full 30.77
_diffrn_reflns_theta_max 30.77
_diffrn_reflns_theta_min 2.34
_exptl_absorpt_coefficient_mu 4.144
_exptl_absorpt_correction_T_max 0.6362
_exptl_absorpt_correction_T_min 0.4912
_exptl_absorpt_correction_type multi-scan
_exptl_absorpt_process_details sadabs
_exptl_crystal_colour brown
_exptl_crystal_density_diffrn 1.957
_exptl_crystal_density_method 'not measured'
_exptl_crystal_description prism
_exptl_crystal_F_000 390
_exptl_crystal_size_max 0.20
_exptl_crystal_size_mid 0.14
_exptl_crystal_size_min 0.12
_refine_diff_density_max 2.065
_refine_diff_density_min -1.775
_refine_diff_density_rms 0.194
_refine_ls_abs_structure_details 'Flack H D (1983), Acta Cryst. A39, 876-881'
_refine_ls_abs_structure_Flack 0.022(15)
_refine_ls_extinction_method none
_refine_ls_goodness_of_fit_ref 1.095
_refine_ls_hydrogen_treatment constr
_refine_ls_matrix_type full
_refine_ls_number_parameters 290
_refine_ls_number_reflns 7491
_refine_ls_number_restraints 73
_refine_ls_restrained_S_all 1.092
_refine_ls_R_factor_all 0.0533
_refine_ls_R_factor_gt 0.0416
_refine_ls_shift/su_max 0.001
_refine_ls_shift/su_mean 0.000
_refine_ls_structure_factor_coef Fsqd
_refine_ls_weighting_details 'calc w=1/[\s^2^(Fo^2^)+(0.0458P)^2^+1.7631P] where P=(Fo^2^+2Fc^2^)/3'
_refine_ls_weighting_scheme calc
_refine_ls_wR_factor_gt 0.1011
_refine_ls_wR_factor_ref 0.1105
_reflns_number_gt 6512
_reflns_number_total 7491
_reflns_threshold_expression >2sigma(I)
_cod_data_source_file b924613d.txt
_cod_data_source_block leung256t
_cod_depositor_comments
;
The following automatic conversions were performed:

'_symmetry_cell_setting' value 'Triclinic' changed to 'triclinic'
according to /home/saulius/struct/CIF-dictionaries/cif_core.dic
dictionary named 'cif_core.dic' version 2.4.2 from 2011-04-26.

Automatic conversion script
Id: cif_fix_values 1891 2012-01-12 08:04:46Z andrius 
;
_cod_original_sg_symbol_H-M P1
_cod_database_code 7025032

loop_
_symmetry_equiv_pos_as_xyz
'x, y, z'

loop_
_atom_site_label
_atom_site_type_symbol
_atom_site_fract_x
_atom_site_fract_y
_atom_site_fract_z
_atom_site_U_iso_or_equiv
_atom_site_adp_type
_atom_site_occupancy
_atom_site_symmetry_multiplicity
_atom_site_calc_flag
_atom_site_refinement_flags
Pd1 Pd 0.40460(5) 0.97182(5) -0.13242(5) 0.02018(11) Uani 1 1 d .
As1 As 0.20548(8) 0.77300(7) -0.13838(8) 0.02132(15) Uani 1 1 d .
I1 I 0.66001(7) 1.16536(6) -0.11760(7) 0.04705(17) Uani 1 1 d .
I2 I 0.30924(6) 0.85885(6) -0.43937(5) 0.03285(13) Uani 1 1 d .
P1 P 0.4331(2) 1.0493(2) 0.1256(2) 0.0206(3) Uani 1 1 d .
C1 C 0.1533(10) 0.5689(8) -0.2665(9) 0.0304(15) Uani 1 1 d .
C2 C 0.2644(14) 0.4753(10) -0.2284(13) 0.048(2) Uani 1 1 d .
H2 H 0.3624 0.5144 -0.1380 0.058 Uiso 1 1 calc R
C3 C 0.2352(17) 0.3303(11) -0.3177(16) 0.061(3) Uani 1 1 d U
H3 H 0.3114 0.2685 -0.2903 0.074 Uiso 1 1 calc R
C4 C 0.0949(19) 0.2756(13) -0.4471(18) 0.074(3) Uani 1 1 d U
H4 H 0.0724 0.1735 -0.5088 0.089 Uiso 1 1 calc R
C5 C -0.0174(17) 0.3664(15) -0.4916(18) 0.081(4) Uani 1 1 d U
H5 H -0.1112 0.3285 -0.5863 0.097 Uiso 1 1 calc R
C6 C 0.0078(13) 0.5042(11) -0.4014(12) 0.049(2) Uani 1 1 d U
H6 H -0.0730 0.5617 -0.4271 0.058 Uiso 1 1 calc R
C7 C 0.0083(9) 0.8319(8) -0.1193(8) 0.0251(14) Uani 1 1 d .
H7 H -0.0721 0.8457 -0.2181 0.030 Uiso 1 1 calc R
C8 C -0.0488(9) 0.7031(8) -0.0607(9) 0.0272(14) Uani 1 1 d .
C9 C -0.2275(10) 0.6276(11) -0.1227(12) 0.041(2) Uani 1 1 d .
H9A H -0.2617 0.5627 -0.2298 0.062 Uiso 1 1 calc R
H9B H -0.2900 0.7069 -0.1244 0.062 Uiso 1 1 calc R
H9C H -0.2460 0.5646 -0.0539 0.062 Uiso 1 1 calc R
C10 C 0.0739(9) 0.6731(8) 0.0546(9) 0.0265(14) Uani 1 1 d .
C11 C 0.0654(10) 0.5551(9) 0.1455(10) 0.0354(17) Uani 1 1 d .
H11A H -0.0465 0.5212 0.1343 0.053 Uiso 1 1 calc R
H11B H 0.1343 0.5999 0.2572 0.053 Uiso 1 1 calc R
H11C H 0.1027 0.4671 0.1045 0.053 Uiso 1 1 calc R
C12 C 0.2336(8) 0.7708(7) 0.0823(8) 0.0224(13) Uani 1 1 d U
H12 H 0.3300 0.7339 0.1418 0.027 Uiso 1 1 calc R
C13 C 0.2462(7) 0.9449(7) 0.1370(7) 0.0176(11) Uani 1 1 d U
H13 H 0.2512 0.9725 0.2472 0.021 Uiso 1 1 calc R
C14 C 0.0872(8) 0.9784(8) 0.0180(9) 0.0241(13) Uani 1 1 d U
H14 H 0.0121 0.9857 0.0742 0.029 Uiso 1 1 calc R
C15 C 0.1008(9) 1.1239(9) -0.0396(10) 0.0316(17) Uani 1 1 d .
H15A H 0.1787 1.1254 -0.0901 0.047 Uiso 1 1 calc R
H15B H 0.1374 1.2140 0.0502 0.047 Uiso 1 1 calc R
H15C H -0.0051 1.1257 -0.1158 0.047 Uiso 1 1 calc R
C16 C 0.6003(7) 0.9856(7) 0.2564(8) 0.0224(13) Uani 1 1 d .
C17 C 0.6305(9) 1.0113(10) 0.4156(9) 0.0300(15) Uani 1 1 d .
H17 H 0.5632 1.0604 0.4567 0.036 Uiso 1 1 calc R
C18 C 0.7602(10) 0.9649(10) 0.5160(10) 0.0373(19) Uani 1 1 d .
H18 H 0.7801 0.9814 0.6249 0.045 Uiso 1 1 calc R
C19 C 0.8585(10) 0.8957(10) 0.4567(11) 0.0384(19) Uani 1 1 d .
H19 H 0.9452 0.8626 0.5245 0.046 Uiso 1 1 calc R
C20 C 0.8319(9) 0.8736(9) 0.2973(9) 0.0315(16) Uani 1 1 d .
H20 H 0.9013 0.8271 0.2571 0.038 Uiso 1 1 calc R
C21 C 0.7033(9) 0.9201(9) 0.1974(9) 0.0284(15) Uani 1 1 d .
H21 H 0.6859 0.9072 0.0893 0.034 Uiso 1 1 calc R
C22 C 0.4610(8) 1.2501(8) 0.2261(9) 0.0242(13) Uani 1 1 d .
C23 C 0.4108(12) 1.2876(10) 0.3498(11) 0.0401(19) Uani 1 1 d .
H23 H 0.3564 1.2092 0.3795 0.048 Uiso 1 1 calc R
C24 C 0.4410(12) 1.4415(11) 0.4302(12) 0.049(2) Uani 1 1 d U
H24 H 0.4057 1.4665 0.5140 0.059 Uiso 1 1 calc R
C25 C 0.5197(12) 1.5557(10) 0.3910(13) 0.046(2) Uani 1 1 d U
H25 H 0.5436 1.6593 0.4494 0.055 Uiso 1 1 calc R
C26 C 0.5654(15) 1.5179(11) 0.2619(14) 0.057(3) Uani 1 1 d U
H26 H 0.6158 1.5958 0.2284 0.068 Uiso 1 1 calc R
C27 C 0.5349(13) 1.3642(10) 0.1850(13) 0.050(3) Uani 1 1 d .
H27 H 0.5676 1.3386 0.0996 0.059 Uiso 1 1 calc R

loop_
_atom_site_aniso_label
_atom_site_aniso_U_11
_atom_site_aniso_U_22
_atom_site_aniso_U_33
_atom_site_aniso_U_23
_atom_site_aniso_U_13
_atom_site_aniso_U_12
Pd1 0.0210(3) 0.0201(2) 0.0209(2) 0.00549(19) 0.0099(2) 0.00430(19)
As1 0.0232(3) 0.0189(3) 0.0205(3) 0.0041(3) 0.0081(3) 0.0030(3)
I1 0.0428(3) 0.0405(3) 0.0555(4) -0.0032(3) 0.0320(3) -0.0108(2)
I2 0.0353(3) 0.0386(3) 0.0247(2) 0.0039(2) 0.0151(2) 0.0051(2)
P1 0.0196(8) 0.0212(8) 0.0225(8) 0.0074(7) 0.0088(7) 0.0057(6)
C1 0.040(4) 0.019(3) 0.032(4) 0.002(3) 0.018(3) 0.002(3)
C2 0.074(7) 0.033(4) 0.053(6) 0.016(4) 0.035(5) 0.024(5)
C3 0.092(8) 0.030(5) 0.081(7) 0.011(5) 0.055(6) 0.018(5)
C4 0.101(8) 0.030(5) 0.091(8) -0.007(5) 0.059(6) -0.010(5)
C5 0.067(7) 0.057(6) 0.081(8) -0.028(6) 0.022(6) -0.020(6)
C6 0.052(5) 0.034(4) 0.049(5) 0.003(4) 0.011(4) 0.006(4)
C7 0.025(3) 0.027(3) 0.022(3) 0.005(3) 0.007(3) 0.008(3)
C8 0.024(3) 0.026(3) 0.032(4) 0.006(3) 0.012(3) 0.002(3)
C9 0.024(4) 0.041(5) 0.052(5) 0.011(4) 0.011(4) -0.002(3)
C10 0.029(4) 0.020(3) 0.031(4) 0.006(3) 0.014(3) 0.001(3)
C11 0.038(4) 0.027(4) 0.040(4) 0.012(3) 0.016(4) -0.002(3)
C12 0.024(3) 0.016(3) 0.028(3) 0.006(3) 0.010(3) 0.006(2)
C13 0.020(3) 0.015(3) 0.016(3) 0.002(2) 0.004(2) 0.005(2)
C14 0.021(3) 0.022(3) 0.030(3) 0.007(3) 0.009(3) 0.005(2)
C15 0.027(4) 0.023(3) 0.041(4) 0.010(3) 0.007(3) 0.010(3)
C16 0.014(3) 0.020(3) 0.033(3) 0.008(3) 0.008(3) 0.002(2)
C17 0.023(3) 0.047(4) 0.028(3) 0.021(3) 0.011(3) 0.014(3)
C18 0.031(4) 0.047(5) 0.037(4) 0.020(4) 0.010(4) 0.011(4)
C19 0.025(4) 0.039(4) 0.044(5) 0.014(4) 0.003(3) 0.010(3)
C20 0.033(4) 0.034(4) 0.032(4) 0.011(3) 0.011(3) 0.021(3)
C21 0.032(4) 0.030(4) 0.024(3) 0.008(3) 0.009(3) 0.016(3)
C22 0.021(3) 0.017(3) 0.029(3) 0.003(3) 0.006(3) 0.003(2)
C23 0.053(5) 0.036(4) 0.039(4) 0.008(4) 0.028(4) 0.007(4)
C24 0.053(6) 0.044(5) 0.047(5) -0.004(4) 0.024(4) 0.009(4)
C25 0.047(5) 0.021(4) 0.061(5) -0.005(4) 0.020(4) 0.004(3)
C26 0.084(7) 0.030(4) 0.072(7) 0.018(5) 0.049(6) 0.004(5)
C27 0.069(7) 0.023(4) 0.069(7) 0.003(4) 0.048(6) 0.005(4)

loop_
_atom_type_symbol
_atom_type_description
_atom_type_scat_dispersion_real
_atom_type_scat_dispersion_imag
_atom_type_scat_source
C C 0.0033 0.0016 'International Tables Vol C Tables 4.2.6.8 and 6.1.1.4'
H H 0.0000 0.0000 'International Tables Vol C Tables 4.2.6.8 and 6.1.1.4'
P P 0.1023 0.0942 'International Tables Vol C Tables 4.2.6.8 and 6.1.1.4'
As As 0.0499 2.0058 'International Tables Vol C Tables 4.2.6.8 and 6.1.1.4'
Pd Pd -0.9988 1.0072 'International Tables Vol C Tables 4.2.6.8 and 6.1.1.4'
I I -0.4742 1.8119 'International Tables Vol C Tables 4.2.6.8 and 6.1.1.4'

loop_
_geom_angle_atom_site_label_1
_geom_angle_atom_site_label_2
_geom_angle_atom_site_label_3
_geom_angle
P1 Pd1 As1 82.18(5)
P1 Pd1 I2 168.14(5)
As1 Pd1 I2 87.48(2)
P1 Pd1 I1 98.65(5)
As1 Pd1 I1 170.86(3)
I2 Pd1 I1 92.48(2)
C1 As1 C12 110.5(3)
C1 As1 C7 110.7(3)
C12 As1 C7 76.1(3)
C1 As1 Pd1 123.8(2)
C12 As1 Pd1 109.16(19)
C7 As1 Pd1 116.2(2)
C16 P1 C22 104.3(3)
C16 P1 C13 105.6(3)
C22 P1 C13 105.4(3)
C16 P1 Pd1 111.1(2)
C22 P1 Pd1 123.0(2)
C13 P1 Pd1 106.2(2)
C2 C1 C6 116.9(8)
C2 C1 As1 119.2(7)
C6 C1 As1 123.9(6)
C3 C2 C1 121.7(11)
C4 C3 C2 118.7(11)
C3 C4 C5 121.5(11)
C6 C5 C4 119.7(13)
C5 C6 C1 121.3(11)
C8 C7 C14 109.6(6)
C8 C7 As1 99.7(5)
C14 C7 As1 100.1(4)
C10 C8 C7 111.8(6)
C10 C8 C9 127.3(7)
C7 C8 C9 120.8(7)
C8 C10 C12 111.7(6)
C8 C10 C11 128.0(7)
C12 C10 C11 120.2(6)
C10 C12 C13 113.7(5)
C10 C12 As1 100.8(5)
C13 C12 As1 94.8(4)
C12 C13 C14 105.9(5)
C12 C13 P1 107.8(4)
C14 C13 P1 111.7(4)
C15 C14 C7 112.4(6)
C15 C14 C13 119.0(6)
C7 C14 C13 106.0(5)
C17 C16 C21 120.0(6)
C17 C16 P1 120.2(5)
C21 C16 P1 119.7(5)
C16 C17 C18 120.1(7)
C19 C18 C17 119.8(8)
C18 C19 C20 120.4(8)
C21 C20 C19 119.8(7)
C16 C21 C20 119.8(7)
C27 C22 C23 118.6(7)
C27 C22 P1 120.7(6)
C23 C22 P1 120.7(6)
C22 C23 C24 119.7(8)
C25 C24 C23 121.4(9)
C24 C25 C26 118.8(8)
C27 C26 C25 118.5(9)
C22 C27 C26 123.0(9)

loop_
_geom_bond_atom_site_label_1
_geom_bond_atom_site_label_2
_geom_bond_distance
Pd1 P1 2.2991(18)
Pd1 As1 2.3463(8)
Pd1 I2 2.6408(7)
Pd1 I1 2.6489(7)
As1 C1 1.907(7)
As1 C12 1.997(7)
As1 C7 1.997(7)
P1 C16 1.831(7)
P1 C22 1.831(7)
P1 C13 1.871(7)
C1 C2 1.407(12)
C1 C6 1.420(13)
C2 C3 1.359(14)
C3 C4 1.36(2)
C4 C5 1.40(2)
C5 C6 1.315(15)
C7 C8 1.488(10)
C7 C14 1.545(10)
C8 C10 1.355(10)
C8 C9 1.520(11)
C10 C12 1.497(10)
C10 C11 1.500(11)
C12 C13 1.548(8)
C13 C14 1.594(9)
C14 C15 1.526(10)
C16 C17 1.385(10)
C16 C21 1.392(10)
C17 C18 1.401(10)
C18 C19 1.372(13)
C19 C20 1.397(12)
C20 C21 1.393(9)
C22 C27 1.345(11)
C22 C23 1.392(11)
C23 C24 1.399(13)
C24 C25 1.358(14)
C25 C26 1.411(15)
C26 C27 1.389(13)
